data_4060181
_journal_name_full Organometallics
_journal_year 2005
_chemical_formula_sum 'C22 H36 Al Cl2 Y'
_chemical_formula_weight 487.30
_space_group_IT_number 14
_symmetry_cell_setting monoclinic
_symmetry_space_group_name_Hall '-P 2yn'
_symmetry_space_group_name_H-M 'P 1 21/n 1'
_atom_sites_solution_hydrogens geom
_atom_sites_solution_primary direct
_atom_sites_solution_secondary difmap
_cell_angle_alpha 90.00
_cell_angle_beta 103.951(2)
_cell_angle_gamma 90.00
_cell_formula_units_Z 4
_cell_length_a 10.4245(12)
_cell_length_b 12.8985(15)
_cell_length_c 18.323(2)
_cell_measurement_temperature 163(2)
_cell_volume 2391.0(5)
_diffrn_ambient_temperature 163(2)
_diffrn_detector_area_resol_mean ?
_diffrn_measurement_device_type ?
_diffrn_measurement_method ?
_diffrn_radiation_monochromator graphite
_diffrn_radiation_source 'fine-focus sealed tube'
_diffrn_radiation_type MoK\a
_diffrn_radiation_wavelength 0.71073
_diffrn_reflns_av_R_equivalents 0.0253
_diffrn_reflns_av_sigmaI/netI 0.0198
_diffrn_reflns_limit_h_max 13
_diffrn_reflns_limit_h_min -13
_diffrn_reflns_limit_k_max 17
_diffrn_reflns_limit_k_min -16
_diffrn_reflns_limit_l_max 23
_diffrn_reflns_limit_l_min -23
_diffrn_reflns_number 24484
_diffrn_reflns_theta_max 28.29
_diffrn_reflns_theta_min 1.95
_diffrn_standards_decay_% ?
_diffrn_standards_interval_count ?
_diffrn_standards_interval_time ?
_diffrn_standards_number ?
_exptl_absorpt_coefficient_mu 2.704
_exptl_absorpt_correction_T_max 0.5513
_exptl_absorpt_correction_T_min 0.4110
_exptl_absorpt_correction_type ?
_exptl_absorpt_process_details ?
_exptl_crystal_density_diffrn 1.354
_exptl_crystal_density_meas ?
_exptl_crystal_density_method 'not measured'
_exptl_crystal_F_000 1016
_exptl_crystal_size_max 0.40
_exptl_crystal_size_mid 0.26
_exptl_crystal_size_min 0.25
_refine_ls_extinction_coef ?
_refine_ls_extinction_method none
_refine_ls_goodness_of_fit_ref 1.071
_refine_ls_hydrogen_treatment mixed
_refine_ls_matrix_type full
_refine_ls_number_parameters 355
_refine_ls_number_reflns 5750
_refine_ls_number_restraints 0
_refine_ls_restrained_S_all 1.071
_refine_ls_R_factor_all 0.0317
_refine_ls_R_factor_gt 0.0268
_refine_ls_shift/su_max 0.000
_refine_ls_shift/su_mean 0.000
_refine_ls_structure_factor_coef Fsqd
_refine_ls_weighting_details 'calc w=1/[\s^2^(Fo^2^)+(0.0362P)^2^+2.1964P] where P=(Fo^2^+2Fc^2^)/3'
_refine_ls_weighting_scheme calc
_refine_ls_wR_factor_gt 0.0705
_refine_ls_wR_factor_ref 0.0730
_reflns_number_gt 5201
_reflns_number_total 5750
_reflns_threshold_expression >2sigma(I)
_cod_depositor_comments
;
The following automatic conversions were performed:
'_symmetry_cell_setting' value 'Monoclinic' changed to 'monoclinic'
according to '/home/saulius/struct/CIF-dictionaries/cif_core.dic'
dictionary named 'cif_core.dic' version 2.4.1 from 2010-06-29.

Automatic conversion script
Id: cif_fix_enum 1527 2010-12-29 10:47:43Z saulius 
;
_cod_original_sg_symbol_H-M 'P 21/n'
_cod_database_code 4060181

loop_
_symmetry_equiv_pos_as_xyz
'x, y, z'
'-x+1/2, y+1/2, -z+1/2'
'-x, -y, -z'
'x-1/2, -y-1/2, z-1/2'

loop_
_atom_site_label
_atom_site_type_symbol
_atom_site_fract_x
_atom_site_fract_y
_atom_site_fract_z
_atom_site_U_iso_or_equiv
_atom_site_adp_type
_atom_site_occupancy
_atom_site_symmetry_multiplicity
_atom_site_calc_flag
_atom_site_refinement_flags
_atom_site_disorder_assembly
_atom_site_disorder_group
Y1 Y 0.352444(16) 0.229527(13) 0.075682(9) 0.01181(6) Uani 1 1 d . . .
Al1 Al 0.52457(6) 0.27843(5) -0.07679(3) 0.02000(13) Uani 1 1 d . . .
Cl1 Cl 0.49731(5) 0.13433(3) -0.01211(3) 0.01851(10) Uani 1 1 d . . .
Cl2 Cl 0.41104(5) 0.38250(3) -0.01564(3) 0.01929(10) Uani 1 1 d . . .
C1 C 0.56408(19) 0.17526(16) 0.18108(10) 0.0202(4) Uani 1 1 d . . .
C2 C 0.45517(19) 0.16709(15) 0.21468(10) 0.0183(4) Uani 1 1 d . . .
C3 C 0.40622(19) 0.26873(15) 0.22125(10) 0.0176(4) Uani 1 1 d . . .
C4 C 0.48285(19) 0.33899(15) 0.18969(10) 0.0173(4) Uani 1 1 d . . .
C5 C 0.58167(19) 0.28128(15) 0.16587(11) 0.0186(4) Uani 1 1 d . . .
C6 C 0.6518(3) 0.0863(2) 0.17147(14) 0.0327(5) Uani 1 1 d . . .
C7 C 0.4152(3) 0.06763(17) 0.24676(13) 0.0289(5) Uani 1 1 d . . .
C8 C 0.3107(2) 0.3005(2) 0.26670(12) 0.0275(5) Uani 1 1 d . . .
C9 C 0.4708(3) 0.45525(16) 0.18783(13) 0.0277(5) Uani 1 1 d . . .
C10 C 0.6927(2) 0.3267(2) 0.13727(13) 0.0308(5) Uani 1 1 d . . .
C11 C 0.15019(18) 0.16972(16) -0.03294(10) 0.0180(4) Uani 1 1 d . . .
C12 C 0.15671(18) 0.10081(15) 0.02856(11) 0.0170(4) Uani 1 1 d . . .
C13 C 0.12242(18) 0.15757(15) 0.08747(10) 0.0170(4) Uani 1 1 d . . .
C14 C 0.09879(18) 0.26224(15) 0.06340(11) 0.0181(4) Uani 1 1 d . . .
C15 C 0.11473(19) 0.26921(15) -0.01133(11) 0.0190(4) Uani 1 1 d . . .
C16 C 0.1620(2) 0.1391(2) -0.11036(12) 0.0291(5) Uani 1 1 d . . .
C17 C 0.1842(2) -0.01362(16) 0.02855(14) 0.0260(4) Uani 1 1 d . . .
C18 C 0.0871(2) 0.1091(2) 0.15453(13) 0.0274(5) Uani 1 1 d . . .
C19 C 0.0473(2) 0.34822(19) 0.10434(15) 0.0295(5) Uani 1 1 d . . .
C20 C 0.0826(2) 0.3633(2) -0.06025(15) 0.0329(5) Uani 1 1 d . . .
C21 C 0.71231(18) 0.32023(17) -0.05630(11) 0.0204(4) Uani 1 1 d . . .
H21A H 0.7479 0.3275 -0.0019 0.031 Uiso 1 1 calc R . .
H21B H 0.7195 0.3867 -0.0810 0.031 Uiso 1 1 calc R . .
H21C H 0.7626 0.2673 -0.0759 0.031 Uiso 1 1 calc R . .
C22 C 0.43102(19) 0.25917(15) -0.18401(9) 0.0168(4) Uani 1 1 d . . .
H22A H 0.3393 0.2387 -0.1873 0.025 Uiso 1 1 calc R . .
H22B H 0.4754 0.2050 -0.2063 0.025 Uiso 1 1 calc R . .
H22C H 0.4323 0.3244 -0.2113 0.025 Uiso 1 1 calc R . .
H6A H 0.600(3) 0.024(2) 0.1507(17) 0.045(8) Uiso 1 1 d . . .
H6B H 0.709(4) 0.068(3) 0.218(2) 0.063(10) Uiso 1 1 d . . .
H6C H 0.708(3) 0.102(3) 0.140(2) 0.057(10) Uiso 1 1 d . . .
H7A H 0.488(3) 0.036(2) 0.2822(15) 0.033(7) Uiso 1 1 d . . .
H7B H 0.388(3) 0.015(2) 0.2065(16) 0.034(7) Uiso 1 1 d . . .
H7C H 0.345(4) 0.077(3) 0.275(2) 0.062(10) Uiso 1 1 d . . .
H8A H 0.244(4) 0.249(3) 0.265(2) 0.061(10) Uiso 1 1 d . . .
H8B H 0.360(3) 0.321(3) 0.3173(19) 0.057(10) Uiso 1 1 d . . .
H8C H 0.252(4) 0.361(3) 0.245(2) 0.065(11) Uiso 1 1 d . . .
H9A H 0.377(3) 0.479(2) 0.1864(15) 0.035(7) Uiso 1 1 d . . .
H9B H 0.497(3) 0.486(3) 0.1449(19) 0.052(9) Uiso 1 1 d . . .
H9C H 0.518(4) 0.482(3) 0.230(2) 0.070(11) Uiso 1 1 d . . .
H10A H 0.666(3) 0.384(2) 0.1076(17) 0.038(8) Uiso 1 1 d . . .
H10B H 0.727(3) 0.274(2) 0.108(2) 0.049(9) Uiso 1 1 d . . .
H10C H 0.756(3) 0.351(2) 0.1768(18) 0.047(9) Uiso 1 1 d . . .
H16A H 0.235(4) 0.099(3) -0.1106(19) 0.059(10) Uiso 1 1 d . . .
H16B H 0.081(3) 0.098(3) -0.1370(18) 0.055(9) Uiso 1 1 d . . .
H16C H 0.162(4) 0.197(3) -0.142(2) 0.072(12) Uiso 1 1 d . . .
H17A H 0.229(3) -0.032(2) -0.0104(18) 0.050(9) Uiso 1 1 d . . .
H17B H 0.244(3) -0.039(3) 0.0718(19) 0.057(10) Uiso 1 1 d . . .
H17C H 0.102(3) -0.061(3) 0.0182(18) 0.057(10) Uiso 1 1 d . . .
H18A H -0.005(3) 0.097(2) 0.1450(16) 0.040(8) Uiso 1 1 d . . .
H18B H 0.107(3) 0.152(3) 0.197(2) 0.057(10) Uiso 1 1 d . . .
H18C H 0.137(3) 0.044(3) 0.1695(19) 0.058(10) Uiso 1 1 d . . .
H19A H 0.104(3) 0.408(3) 0.1123(18) 0.053(9) Uiso 1 1 d . . .
H19B H 0.042(3) 0.327(3) 0.1542(19) 0.051(9) Uiso 1 1 d . . .
H19C H -0.044(3) 0.370(2) 0.0740(18) 0.052(9) Uiso 1 1 d . . .
H20A H 0.118(3) 0.354(2) -0.1026(18) 0.043(8) Uiso 1 1 d . . .
H20B H 0.119(3) 0.430(3) -0.0314(18) 0.054(9) Uiso 1 1 d . . .
H20C H -0.018(4) 0.369(3) -0.082(2) 0.061(10) Uiso 1 1 d . . .

loop_
_atom_site_aniso_label
_atom_site_aniso_U_11
_atom_site_aniso_U_22
_atom_site_aniso_U_33
_atom_site_aniso_U_23
_atom_site_aniso_U_13
_atom_site_aniso_U_12
Y1 0.01284(9) 0.01164(9) 0.01112(9) -0.00016(6) 0.00323(6) -0.00112(6)
Al1 0.0216(3) 0.0235(3) 0.0165(3) -0.0002(2) 0.0077(2) -0.0048(2)
Cl1 0.0214(2) 0.0156(2) 0.0198(2) -0.00073(16) 0.00751(17) 0.00289(16)
Cl2 0.0215(2) 0.0134(2) 0.0238(2) 0.00372(16) 0.00692(17) -0.00165(16)
C1 0.0199(9) 0.0234(10) 0.0140(8) -0.0007(7) -0.0023(7) 0.0026(7)
C2 0.0231(9) 0.0173(9) 0.0119(8) 0.0014(7) -0.0007(7) -0.0025(7)
C3 0.0212(9) 0.0202(9) 0.0114(8) -0.0017(7) 0.0037(7) -0.0031(7)
C4 0.0231(9) 0.0152(9) 0.0123(8) -0.0027(7) 0.0020(7) -0.0047(7)
C5 0.0158(8) 0.0245(10) 0.0136(8) -0.0015(7) 0.0002(7) -0.0039(7)
C6 0.0318(12) 0.0339(13) 0.0275(11) -0.0020(10) -0.0024(10) 0.0150(10)
C7 0.0408(13) 0.0206(10) 0.0211(10) 0.0061(8) -0.0010(9) -0.0090(9)
C8 0.0292(11) 0.0364(12) 0.0190(10) -0.0064(9) 0.0101(9) -0.0042(10)
C9 0.0469(14) 0.0161(10) 0.0194(10) -0.0027(8) 0.0064(9) -0.0049(9)
C10 0.0208(10) 0.0493(15) 0.0210(10) 0.0033(10) 0.0028(8) -0.0096(10)
C11 0.0122(8) 0.0249(10) 0.0162(8) -0.0025(7) 0.0021(7) -0.0030(7)
C12 0.0129(8) 0.0165(9) 0.0212(9) -0.0027(7) 0.0033(7) -0.0033(7)
C13 0.0137(8) 0.0199(9) 0.0181(9) 0.0001(7) 0.0051(7) -0.0040(7)
C14 0.0140(8) 0.0185(9) 0.0221(9) -0.0024(7) 0.0052(7) -0.0001(7)
C15 0.0129(8) 0.0215(10) 0.0211(9) 0.0043(7) 0.0013(7) -0.0007(7)
C16 0.0219(10) 0.0474(14) 0.0180(10) -0.0084(10) 0.0047(8) -0.0036(10)
C17 0.0209(10) 0.0168(10) 0.0383(12) -0.0047(9) 0.0033(9) -0.0016(8)
C18 0.0259(11) 0.0354(12) 0.0225(10) 0.0035(9) 0.0093(8) -0.0092(9)
C19 0.0236(11) 0.0272(11) 0.0381(13) -0.0092(10) 0.0080(9) 0.0054(9)
C20 0.0215(11) 0.0350(13) 0.0390(13) 0.0190(11) 0.0014(10) 0.0029(9)
C21 0.0144(8) 0.0330(11) 0.0164(9) -0.0045(8) 0.0089(7) -0.0108(8)
C22 0.0229(9) 0.0230(9) 0.0034(7) 0.0004(6) 0.0013(6) -0.0144(7)
